data_2236588
loop_
_publ_author_name
'Wang, Hong-Qing'
'He, Fang-Fang'
'Wang, Xiao-Feng'
'Zhou, Wei-Ping'
'Liu, Zhao-Jie'

_publ_section_title
;
 5-Anilino-3-benzylsulfanyl-6-(3-chloroanilino)-1-phenyl-1<i>H</i>-pyrazolo[3,4-<i>d</i>]pyrimidin-4(5<i>H</i>)-one
;
_journal_coeditor_code RN2104
_journal_issue 10
_journal_name_full 'Acta Crystallographica Section E'
_journal_page_first o2895
_journal_paper_doi 10.1107/S1600536812037683
_journal_volume 68
_journal_year 2012
_chemical_formula_iupac 'C30 H23 Cl N6 O S'
_chemical_formula_moiety 'C30 H23 Cl N6 O S'
_chemical_formula_sum 'C30 H23 Cl N6 O S'
_chemical_formula_weight 551.05
_chemical_name_systematic
;
5-Anilino-3-benzylsulfanyl-6-(3-chloroanilino)-1-phenyl-1<i>H</i>-
pyrazolo[3,4-<i>d</i>]pyrimidin-4(5<i>H</i>)-one
;
_space_group_IT_number 2
_symmetry_cell_setting triclinic
_symmetry_space_group_name_Hall '-P 1'
_symmetry_space_group_name_H-M 'P -1'
_atom_sites_solution_hydrogens geom
_atom_sites_solution_primary direct
_atom_sites_solution_secondary difmap
_audit_creation_method SHELXL-97
_cell_angle_alpha 103.824(7)
_cell_angle_beta 109.725(7)
_cell_angle_gamma 93.377(7)
_cell_formula_units_Z 2
_cell_length_a 10.881(5)
_cell_length_b 10.948(4)
_cell_length_c 12.496(5)
_cell_measurement_reflns_used 809
_cell_measurement_temperature 293(2)
_cell_measurement_theta_max 25.55
_cell_measurement_theta_min 2.57
_cell_volume 1344.7(10)
_computing_cell_refinement 'SAINT (Bruker, 2000)'
_computing_data_collection 'SMART (Bruker, 2000)'
_computing_data_reduction 'SAINT (Bruker, 2000)'
_computing_molecular_graphics 'SHELXTL (Sheldrick, 2008)'
_computing_publication_material 'SHELXTL (Sheldrick, 2008) and Mercury (Macrae <i>et al.</i>, 2008)'
_computing_structure_refinement 'SHELXL97 (Sheldrick, 2008)'
_computing_structure_solution 'SHELXS97 (Sheldrick, 2008)'
_diffrn_ambient_temperature 293(2)
_diffrn_measured_fraction_theta_full 0.995
_diffrn_measured_fraction_theta_max 0.984
_diffrn_measurement_device_type 'Bruker SMART CCD area-detector'
_diffrn_measurement_method 'phi and omega scans'
_diffrn_radiation_monochromator graphite
_diffrn_radiation_source 'fine-focus sealed tube'
_diffrn_radiation_type MoK\a
_diffrn_radiation_wavelength 0.71073
_diffrn_reflns_av_R_equivalents 0.0223
_diffrn_reflns_av_sigmaI/netI 0.0524
_diffrn_reflns_limit_h_max 9
_diffrn_reflns_limit_h_min -13
_diffrn_reflns_limit_k_max 13
_diffrn_reflns_limit_k_min -13
_diffrn_reflns_limit_l_max 15
_diffrn_reflns_limit_l_min -9
_diffrn_reflns_number 7799
_diffrn_reflns_theta_full 25.00
_diffrn_reflns_theta_max 26.43
_diffrn_reflns_theta_min 1.94
_exptl_absorpt_coefficient_mu 0.256
_exptl_absorpt_correction_T_max 1.000000
_exptl_absorpt_correction_T_min 0.771383
_exptl_absorpt_correction_type multi-scan
_exptl_absorpt_process_details '(SADABS; Bruker 2000)'
_exptl_crystal_colour white
_exptl_crystal_density_diffrn 1.361
_exptl_crystal_density_method 'not measured'
_exptl_crystal_description block
_exptl_crystal_F_000 572
_exptl_crystal_size_max 0.42
_exptl_crystal_size_mid 0.40
_exptl_crystal_size_min 0.36
_refine_diff_density_max 0.400
_refine_diff_density_min -0.396
_refine_ls_extinction_method none
_refine_ls_goodness_of_fit_ref 1.005
_refine_ls_hydrogen_treatment mixed
_refine_ls_matrix_type full
_refine_ls_number_parameters 360
_refine_ls_number_reflns 5440
_refine_ls_number_restraints 0
_refine_ls_restrained_S_all 1.005
_refine_ls_R_factor_all 0.0886
_refine_ls_R_factor_gt 0.0461
_refine_ls_shift/su_max 0.001
_refine_ls_shift/su_mean 0.000
_refine_ls_structure_factor_coef Fsqd
_refine_ls_weighting_details 'calc w=1/[\s^2^(Fo^2^)+(0.0437P)^2^+0.3561P] where P=(Fo^2^+2Fc^2^)/3'
_refine_ls_weighting_scheme calc
_refine_ls_wR_factor_gt 0.0976
_refine_ls_wR_factor_ref 0.1144
_reflns_number_gt 3418
_reflns_number_total 5440
_reflns_threshold_expression I>2sigma(I)
_cod_data_source_file rn2104.cif
_cod_data_source_block I
_cod_original_cell_volume 1344.7(9)
_cod_database_code 2236588
_cod_database_fobs_code 2236588

loop_
_symmetry_equiv_pos_as_xyz
'x, y, z'
'-x, -y, -z'

loop_
_atom_site_type_symbol
_atom_site_label
_atom_site_fract_x
_atom_site_fract_y
_atom_site_fract_z
_atom_site_U_iso_or_equiv
_atom_site_adp_type
_atom_site_calc_flag
_atom_site_refinement_flags
_atom_site_occupancy
_atom_site_symmetry_multiplicity
Cl Cl1 0.58922(10) -0.29645(7) -0.00499(9) 0.0950(3) Uani d . 1 1
S S1 0.84719(7) 0.64314(5) 0.33369(6) 0.0557(2) Uani d . 1 1
N N1 0.7368(2) 0.41189(16) 0.32750(16) 0.0462(5) Uani d . 1 1
N N2 0.71298(19) 0.28629(16) 0.25760(16) 0.0422(5) Uani d . 1 1
N N3 0.75420(19) 0.16942(15) 0.08617(15) 0.0395(4) Uani d . 1 1
N N4 0.84282(18) 0.30693(15) 0.00045(15) 0.0359(4) Uani d . 1 1
N N5 0.8107(2) 0.08909(17) -0.07736(18) 0.0448(5) Uani d . 1 1
H H5 0.844(2) 0.108(2) -0.119(2) 0.045(7) Uiso d . 1 1
N N6 0.8716(2) 0.31275(17) -0.10020(17) 0.0382(5) Uani d . 1 1
H H6 0.944(2) 0.354(2) -0.0795(18) 0.034(6) Uiso d . 1 1
O O1 0.89538(16) 0.52346(13) 0.07639(13) 0.0454(4) Uani d . 1 1
C C1 0.7947(2) 0.47893(19) 0.27824(19) 0.0417(5) Uani d . 1 1
C C2 0.8102(2) 0.40058(18) 0.17656(18) 0.0374(5) Uani d . 1 1
C C3 0.7579(2) 0.27820(19) 0.16756(18) 0.0371(5) Uani d . 1 1
C C4 0.8006(2) 0.18745(18) 0.00674(18) 0.0359(5) Uani d . 1 1
C C5 0.8535(2) 0.42237(19) 0.08658(18) 0.0360(5) Uani d . 1 1
C C6 0.8389(3) 0.6721(2) 0.4802(2) 0.0571(7) Uani d . 1 1
H H6A 0.7510 0.6403 0.4744 0.068 Uiso calc R 1 1
H H6B 0.9018 0.6285 0.5272 0.068 Uiso calc R 1 1
C C7 0.8708(2) 0.8136(2) 0.5377(2) 0.0438(6) Uani d . 1 1
C C8 0.7750(3) 0.8901(2) 0.5120(2) 0.0568(7) Uani d . 1 1
H H8 0.6906 0.8537 0.4584 0.068 Uiso calc R 1 1
C C9 0.8016(3) 1.0192(3) 0.5641(3) 0.0661(8) Uani d . 1 1
H H9 0.7353 1.0691 0.5462 0.079 Uiso calc R 1 1
C C10 0.9247(3) 1.0737(3) 0.6416(3) 0.0691(8) Uani d . 1 1
H H10 0.9423 1.1608 0.6779 0.083 Uiso calc R 1 1
C C11 1.0216(3) 1.0016(3) 0.6661(3) 0.0770(9) Uani d . 1 1
H H11 1.1063 1.0395 0.7181 0.092 Uiso calc R 1 1
C C12 0.9953(3) 0.8704(3) 0.6138(2) 0.0655(8) Uani d . 1 1
H H12 1.0626 0.8214 0.6307 0.079 Uiso calc R 1 1
C C13 0.6338(2) 0.1923(2) 0.27856(19) 0.0421(5) Uani d . 1 1
C C14 0.5503(3) 0.2301(2) 0.3367(2) 0.0567(7) Uani d . 1 1
H H14 0.5454 0.3160 0.3624 0.068 Uiso calc R 1 1
C C15 0.4731(3) 0.1394(3) 0.3569(2) 0.0700(8) Uani d . 1 1
H H15 0.4168 0.1650 0.3969 0.084 Uiso calc R 1 1
C C16 0.4787(3) 0.0121(3) 0.3187(2) 0.0657(8) Uani d . 1 1
H H16 0.4275 -0.0482 0.3335 0.079 Uiso calc R 1 1
C C17 0.5606(3) -0.0250(2) 0.2585(2) 0.0613(7) Uani d . 1 1
H H17 0.5632 -0.1112 0.2306 0.074 Uiso calc R 1 1
C C18 0.6397(3) 0.0644(2) 0.2385(2) 0.0537(6) Uani d . 1 1
H H18 0.6962 0.0386 0.1986 0.064 Uiso calc R 1 1
C C19 0.7924(2) -0.04243(19) -0.08586(19) 0.0414(5) Uani d . 1 1
C C20 0.7077(3) -0.0968(2) -0.0437(2) 0.0488(6) Uani d . 1 1
H H20 0.6589 -0.0476 -0.0069 0.059 Uiso calc R 1 1
C C21 0.6971(3) -0.2271(2) -0.0578(2) 0.0554(7) Uani d . 1 1
C C22 0.7651(3) -0.3030(2) -0.1140(2) 0.0629(8) Uani d . 1 1
H H22 0.7567 -0.3900 -0.1219 0.075 Uiso calc R 1 1
C C23 0.8462(3) -0.2473(2) -0.1585(2) 0.0628(7) Uani d . 1 1
H H23 0.8912 -0.2978 -0.1989 0.075 Uiso calc R 1 1
C C24 0.8620(3) -0.1173(2) -0.1443(2) 0.0532(6) Uani d . 1 1
H H24 0.9185 -0.0804 -0.1734 0.064 Uiso calc R 1 1
C C25 0.7690(2) 0.34949(17) -0.18724(18) 0.0367(5) Uani d . 1 1
C C26 0.7993(3) 0.3826(2) -0.2774(2) 0.0466(6) Uani d . 1 1
H H26 0.8847 0.3840 -0.2777 0.056 Uiso calc R 1 1
C C27 0.7010(3) 0.4132(2) -0.3663(2) 0.0621(8) Uani d . 1 1
H H27 0.7206 0.4345 -0.4271 0.075 Uiso calc R 1 1
C C28 0.5748(3) 0.4127(3) -0.3663(2) 0.0661(8) Uani d . 1 1
H H28 0.5097 0.4340 -0.4264 0.079 Uiso calc R 1 1
C C29 0.5450(3) 0.3804(2) -0.2768(2) 0.0599(7) Uani d . 1 1
H H29 0.4597 0.3804 -0.2763 0.072 Uiso calc R 1 1
C C30 0.6417(2) 0.3480(2) -0.1879(2) 0.0454(6) Uani d . 1 1
H H30 0.6210 0.3250 -0.1283 0.054 Uiso calc R 1 1

loop_
_atom_site_aniso_label
_atom_site_aniso_U_11
_atom_site_aniso_U_22
_atom_site_aniso_U_33
_atom_site_aniso_U_12
_atom_site_aniso_U_13
_atom_site_aniso_U_23
Cl1 0.1326(8) 0.0500(4) 0.1256(7) -0.0044(4) 0.0769(6) 0.0270(5)
S1 0.0814(5) 0.0344(3) 0.0551(4) -0.0089(3) 0.0419(4) -0.0015(3)
N1 0.0592(13) 0.0348(10) 0.0453(11) -0.0037(9) 0.0270(10) 0.0030(9)
N2 0.0562(13) 0.0326(10) 0.0416(11) -0.0012(9) 0.0257(10) 0.0072(8)
N3 0.0549(12) 0.0273(9) 0.0405(10) 0.0031(8) 0.0231(9) 0.0092(8)
N4 0.0485(12) 0.0268(9) 0.0376(10) 0.0031(8) 0.0220(9) 0.0095(8)
N5 0.0684(15) 0.0268(9) 0.0482(12) 0.0058(9) 0.0333(11) 0.0095(9)
N6 0.0462(13) 0.0320(10) 0.0425(11) 0.0015(9) 0.0247(10) 0.0097(8)
O1 0.0586(11) 0.0292(8) 0.0553(10) -0.0024(7) 0.0322(8) 0.0093(7)
C1 0.0506(15) 0.0322(11) 0.0431(13) -0.0009(10) 0.0233(11) 0.0042(10)
C2 0.0441(14) 0.0295(11) 0.0390(12) -0.0009(9) 0.0190(10) 0.0060(9)
C3 0.0446(14) 0.0326(11) 0.0362(12) 0.0020(10) 0.0175(10) 0.0099(9)
C4 0.0435(14) 0.0272(10) 0.0385(12) 0.0043(9) 0.0163(10) 0.0100(9)
C5 0.0364(13) 0.0297(11) 0.0419(12) 0.0019(9) 0.0160(10) 0.0078(9)
C6 0.081(2) 0.0429(14) 0.0478(15) -0.0009(13) 0.0318(14) 0.0046(11)
C7 0.0543(16) 0.0395(12) 0.0403(13) 0.0015(11) 0.0266(12) 0.0035(10)
C8 0.0528(17) 0.0561(16) 0.0603(16) 0.0026(13) 0.0232(13) 0.0114(13)
C9 0.074(2) 0.0498(16) 0.085(2) 0.0168(15) 0.0418(18) 0.0178(15)
C10 0.087(2) 0.0399(14) 0.087(2) -0.0006(16) 0.0523(19) 0.0005(14)
C11 0.061(2) 0.0630(19) 0.083(2) -0.0084(16) 0.0222(17) -0.0132(16)
C12 0.0561(18) 0.0586(17) 0.0715(19) 0.0141(14) 0.0196(15) 0.0030(14)
C13 0.0484(15) 0.0421(12) 0.0358(12) -0.0045(11) 0.0161(11) 0.0122(10)
C14 0.0707(19) 0.0505(15) 0.0511(15) -0.0058(13) 0.0332(14) 0.0051(12)
C15 0.076(2) 0.077(2) 0.0628(18) -0.0123(16) 0.0422(16) 0.0110(15)
C16 0.074(2) 0.0634(18) 0.0602(17) -0.0176(15) 0.0256(15) 0.0226(14)
C17 0.077(2) 0.0452(14) 0.0671(18) -0.0042(14) 0.0309(16) 0.0218(13)
C18 0.0669(18) 0.0450(14) 0.0590(16) 0.0046(12) 0.0314(14) 0.0204(12)
C19 0.0525(15) 0.0284(11) 0.0404(13) 0.0054(10) 0.0145(11) 0.0079(10)
C20 0.0653(17) 0.0320(12) 0.0514(14) 0.0056(11) 0.0260(13) 0.0089(11)
C21 0.0706(19) 0.0365(13) 0.0586(16) -0.0001(12) 0.0230(14) 0.0150(12)
C22 0.086(2) 0.0288(12) 0.0727(19) 0.0135(13) 0.0263(17) 0.0151(13)
C23 0.075(2) 0.0366(13) 0.0789(19) 0.0184(13) 0.0331(16) 0.0098(13)
C24 0.0639(18) 0.0365(13) 0.0624(16) 0.0082(12) 0.0292(14) 0.0103(12)
C25 0.0520(15) 0.0214(10) 0.0363(12) 0.0018(9) 0.0186(11) 0.0046(9)
C26 0.0625(17) 0.0385(12) 0.0442(14) 0.0022(11) 0.0292(13) 0.0083(11)
C27 0.088(2) 0.0571(16) 0.0436(15) 0.0016(15) 0.0250(15) 0.0192(13)
C28 0.075(2) 0.0660(18) 0.0525(17) 0.0097(16) 0.0115(15) 0.0254(14)
C29 0.0521(17) 0.0617(17) 0.0612(17) 0.0069(13) 0.0148(14) 0.0173(14)
C30 0.0495(16) 0.0426(13) 0.0473(14) 0.0013(11) 0.0214(12) 0.0140(11)

loop_
_atom_type_symbol
_atom_type_description
_atom_type_scat_dispersion_real
_atom_type_scat_dispersion_imag
_atom_type_scat_source
C C 0.0033 0.0016 'International Tables Vol C Tables 4.2.6.8 and 6.1.1.4'
H H 0.0000 0.0000 'International Tables Vol C Tables 4.2.6.8 and 6.1.1.4'
N N 0.0061 0.0033 'International Tables Vol C Tables 4.2.6.8 and 6.1.1.4'
O O 0.0106 0.0060 'International Tables Vol C Tables 4.2.6.8 and 6.1.1.4'
S S 0.1246 0.1234 'International Tables Vol C Tables 4.2.6.8 and 6.1.1.4'
Cl Cl 0.1484 0.1585 'International Tables Vol C Tables 4.2.6.8 and 6.1.1.4'

loop_
_geom_angle_atom_site_label_1
_geom_angle_atom_site_label_2
_geom_angle_atom_site_label_3
_geom_angle
C1 S1 C6 101.17(11)
C1 N1 N2 105.43(17)
C3 N2 N1 110.80(16)
C3 N2 C13 129.75(18)
N1 N2 C13 118.85(17)
C4 N3 C3 113.84(17)
C4 N4 N6 117.28(16)
C4 N4 C5 123.97(17)
N6 N4 C5 118.71(15)
C4 N5 C19 128.2(2)
C4 N5 H5 115.2(17)
C19 N5 H5 115.4(17)
N4 N6 C25 114.04(18)
N4 N6 H6 109.4(15)
C25 N6 H6 114.9(15)
N1 C1 C2 111.45(18)
N1 C1 S1 123.62(16)
C2 C1 S1 124.93(16)
C3 C2 C5 119.40(19)
C3 C2 C1 105.10(18)
C5 C2 C1 135.25(19)
N3 C3 N2 125.70(18)
N3 C3 C2 127.08(19)
N2 C3 C2 107.21(18)
N3 C4 N5 121.72(19)
N3 C4 N4 123.69(19)
N5 C4 N4 114.59(19)
O1 C5 C2 128.6(2)
O1 C5 N4 119.93(19)
C2 C5 N4 111.51(17)
C7 C6 S1 108.09(16)
C7 C6 H6A 110.1
S1 C6 H6A 110.1
C7 C6 H6B 110.1
S1 C6 H6B 110.1
H6A C6 H6B 108.4
C12 C7 C8 118.1(2)
C12 C7 C6 121.6(2)
C8 C7 C6 120.3(2)
C9 C8 C7 121.3(3)
C9 C8 H8 119.3
C7 C8 H8 119.3
C10 C9 C8 119.9(3)
C10 C9 H9 120.1
C8 C9 H9 120.1
C11 C10 C9 120.1(3)
C11 C10 H10 120.0
C9 C10 H10 120.0
C10 C11 C12 120.3(3)
C10 C11 H11 119.9
C12 C11 H11 119.9
C7 C12 C11 120.3(3)
C7 C12 H12 119.9
C11 C12 H12 119.9
C14 C13 C18 120.3(2)
C14 C13 N2 119.3(2)
C18 C13 N2 120.4(2)
C13 C14 C15 119.5(2)
C13 C14 H14 120.2
C15 C14 H14 120.2
C16 C15 C14 120.9(3)
C16 C15 H15 119.6
C14 C15 H15 119.6
C17 C16 C15 119.1(2)
C17 C16 H16 120.4
C15 C16 H16 120.4
C16 C17 C18 120.8(3)
C16 C17 H17 119.6
C18 C17 H17 119.6
C13 C18 C17 119.3(2)
C13 C18 H18 120.4
C17 C18 H18 120.4
C20 C19 C24 120.6(2)
C20 C19 N5 123.2(2)
C24 C19 N5 116.2(2)
C19 C20 C21 118.1(2)
C19 C20 H20 120.9
C21 C20 H20 120.9
C22 C21 C20 122.6(2)
C22 C21 Cl1 119.16(19)
C20 C21 Cl1 118.2(2)
C21 C22 C23 118.3(2)
C21 C22 H22 120.9
C23 C22 H22 120.9
C22 C23 C24 121.1(2)
C22 C23 H23 119.4
C24 C23 H23 119.4
C23 C24 C19 119.2(2)
C23 C24 H24 120.4
C19 C24 H24 120.4
C30 C25 C26 119.7(2)
C30 C25 N6 122.8(2)
C26 C25 N6 117.5(2)
C27 C26 C25 119.2(2)
C27 C26 H26 120.4
C25 C26 H26 120.4
C28 C27 C26 121.0(2)
C28 C27 H27 119.5
C26 C27 H27 119.5
C27 C28 C29 119.8(3)
C27 C28 H28 120.1
C29 C28 H28 120.1
C28 C29 C30 120.0(3)
C28 C29 H29 120.0
C30 C29 H29 120.0
C25 C30 C29 120.3(2)
C25 C30 H30 119.8
C29 C30 H30 119.8

loop_
_geom_bond_atom_site_label_1
_geom_bond_atom_site_label_2
_geom_bond_distance
Cl1 C21 1.746(3)
S1 C1 1.748(2)
S1 C6 1.816(2)
N1 C1 1.318(3)
N1 N2 1.397(2)
N2 C3 1.357(3)
N2 C13 1.430(3)
N3 C4 1.304(3)
N3 C3 1.357(3)
N4 C4 1.389(2)
N4 N6 1.409(2)
N4 C5 1.420(3)
N5 C4 1.351(3)
N5 C19 1.415(3)
N5 H5 0.79(2)
N6 C25 1.426(3)
N6 H6 0.81(2)
O1 C5 1.223(2)
C1 C2 1.421(3)
C2 C3 1.388(3)
C2 C5 1.420(3)
C6 C7 1.508(3)
C6 H6A 0.9700
C6 H6B 0.9700
C7 C12 1.369(4)
C7 C8 1.377(3)
C8 C9 1.375(4)
C8 H8 0.9300
C9 C10 1.357(4)
C9 H9 0.9300
C10 C11 1.351(4)
C10 H10 0.9300
C11 C12 1.396(4)
C11 H11 0.9300
C12 H12 0.9300
C13 C14 1.367(3)
C13 C18 1.383(3)
C14 C15 1.386(3)
C14 H14 0.9300
C15 C16 1.373(4)
C15 H15 0.9300
C16 C17 1.369(4)
C16 H16 0.9300
C17 C18 1.387(3)
C17 H17 0.9300
C18 H18 0.9300
C19 C20 1.376(3)
C19 C24 1.392(3)
C20 C21 1.388(3)
C20 H20 0.9300
C21 C22 1.369(4)
C22 C23 1.375(4)
C22 H22 0.9300
C23 C24 1.384(3)
C23 H23 0.9300
C24 H24 0.9300
C25 C30 1.381(3)
C25 C26 1.393(3)
C26 C27 1.382(4)
C26 H26 0.9300
C27 C28 1.372(4)
C27 H27 0.9300
C28 C29 1.379(4)
C28 H28 0.9300
C29 C30 1.382(3)
C29 H29 0.9300
C30 H30 0.9300

loop_
_geom_hbond_atom_site_label_D
_geom_hbond_atom_site_label_H
_geom_hbond_atom_site_label_A
_geom_hbond_site_symmetry_A
_geom_hbond_distance_DH
_geom_hbond_distance_HA
_geom_hbond_distance_DA
_geom_hbond_angle_DHA
N5 H5 N6 . 0.79(2) 2.19(2) 2.605(3) 114(2)
N6 H6 O1 2_765 0.81(2) 2.12(2) 2.904(3) 162(2)

loop_
_geom_torsion_atom_site_label_1
_geom_torsion_atom_site_label_2
_geom_torsion_atom_site_label_3
_geom_torsion_atom_site_label_4
_geom_torsion
C1 N1 N2 C3 0.7(3)
C1 N1 N2 C13 -171.3(2)
C4 N4 N6 C25 100.4(2)
C5 N4 N6 C25 -77.3(2)
N2 N1 C1 C2 0.0(3)
N2 N1 C1 S1 -179.17(17)
C6 S1 C1 N1 13.9(2)
C6 S1 C1 C2 -165.1(2)
N1 C1 C2 C3 -0.6(3)
S1 C1 C2 C3 178.52(17)
N1 C1 C2 C5 173.3(2)
S1 C1 C2 C5 -7.5(4)
C4 N3 C3 N2 178.3(2)
C4 N3 C3 C2 -3.2(3)
N1 N2 C3 N3 177.6(2)
C13 N2 C3 N3 -11.5(4)
N1 N2 C3 C2 -1.1(3)
C13 N2 C3 C2 169.7(2)
C5 C2 C3 N3 7.2(4)
C1 C2 C3 N3 -177.7(2)
C5 C2 C3 N2 -174.1(2)
C1 C2 C3 N2 1.0(3)
C3 N3 C4 N5 176.6(2)
C3 N3 C4 N4 -3.8(3)
C19 N5 C4 N3 -9.2(4)
C19 N5 C4 N4 171.1(2)
N6 N4 C4 N3 -170.6(2)
C5 N4 C4 N3 6.9(3)
N6 N4 C4 N5 9.1(3)
C5 N4 C4 N5 -173.4(2)
C3 C2 C5 O1 175.9(2)
C1 C2 C5 O1 2.6(5)
C3 C2 C5 N4 -3.7(3)
C1 C2 C5 N4 -177.0(2)
C4 N4 C5 O1 177.8(2)
N6 N4 C5 O1 -4.7(3)
C4 N4 C5 C2 -2.6(3)
N6 N4 C5 C2 174.89(19)
C1 S1 C6 C7 -175.34(19)
S1 C6 C7 C12 -96.8(3)
S1 C6 C7 C8 81.5(3)
C12 C7 C8 C9 -2.2(4)
C6 C7 C8 C9 179.4(2)
C7 C8 C9 C10 0.7(4)
C8 C9 C10 C11 1.1(4)
C9 C10 C11 C12 -1.3(5)
C8 C7 C12 C11 2.0(4)
C6 C7 C12 C11 -179.6(2)
C10 C11 C12 C7 -0.3(5)
C3 N2 C13 C14 -149.5(2)
N1 N2 C13 C14 20.7(3)
C3 N2 C13 C18 29.3(4)
N1 N2 C13 C18 -160.5(2)
C18 C13 C14 C15 1.0(4)
N2 C13 C14 C15 179.8(2)
C13 C14 C15 C16 -0.4(4)
C14 C15 C16 C17 -0.9(4)
C15 C16 C17 C18 1.6(4)
C14 C13 C18 C17 -0.3(4)
N2 C13 C18 C17 -179.1(2)
C16 C17 C18 C13 -1.0(4)
C4 N5 C19 C20 30.2(4)
C4 N5 C19 C24 -152.2(2)
C24 C19 C20 C21 2.0(4)
N5 C19 C20 C21 179.5(2)
C19 C20 C21 C22 -1.5(4)
C19 C20 C21 Cl1 -179.75(19)
C20 C21 C22 C23 -0.4(4)
Cl1 C21 C22 C23 177.8(2)
C21 C22 C23 C24 1.8(4)
C22 C23 C24 C19 -1.3(4)
C20 C19 C24 C23 -0.7(4)
N5 C19 C24 C23 -178.3(2)
N4 N6 C25 C30 -15.6(3)
N4 N6 C25 C26 167.26(17)
C30 C25 C26 C27 -0.1(3)
N6 C25 C26 C27 177.1(2)
C25 C26 C27 C28 0.6(4)
C26 C27 C28 C29 -0.4(4)
C27 C28 C29 C30 -0.4(4)
C26 C25 C30 C29 -0.7(3)
N6 C25 C30 C29 -177.8(2)
C28 C29 C30 C25 0.9(4)

loop_
_cod_related_entry_id
_cod_related_entry_database
_cod_related_entry_code
1 ChemSpider 30658152
